data_7152871
loop_
_publ_author_name
'Yeh, Ming-Chang P'
'Liang, Chia-Jung'
'Liu, Cheng-Yuan'
'Shih, Ya-Fon'
'Lee, I-Chen'
'Liu, Hsiang-Fang'
'Wang, Jeng-Long'

_publ_section_title
;
 Diastereoselective synthesis of vicinal cis-dihydroxyheterospirocycles by
 one-pot epoxidation/spirocyclization of C(3)-functionalized
 cyclohex-2-en-1-ols.
;
_journal_issue 20
_journal_name_full 'Organic &amp; biomolecular chemistry'
_journal_page_first 3393
_journal_page_last 3399
_journal_paper_doi 10.1039/c3ob27352k
_journal_volume 11
_journal_year 2013
_chemical_formula_moiety 'C18 H27 N1 O4 S1'
_chemical_formula_sum 'C18 H27 N O4 S'
_chemical_formula_weight 353.47
_chemical_name_systematic
;
?
;
_space_group_IT_number 2
_symmetry_cell_setting triclinic
_symmetry_space_group_name_Hall '-P 1'
_symmetry_space_group_name_H-M 'P -1'
_atom_sites_solution_hydrogens geom
_atom_sites_solution_primary direct
_atom_sites_solution_secondary difmap
_audit_creation_method SHELXL-97
_cell_angle_alpha 66.168(2)
_cell_angle_beta 82.0060(10)
_cell_angle_gamma 90.097(2)
_cell_formula_units_Z 4
_cell_length_a 9.9411(4)
_cell_length_b 14.1752(5)
_cell_length_c 14.3185(6)
_cell_measurement_reflns_used 29422
_cell_measurement_temperature 293(2)
_cell_measurement_theta_max 25.028
_cell_measurement_theta_min 2.037
_cell_volume 1824.01(13)
_computing_cell_refinement 'HKL Scalepack (Otwinowski & Minor 1997)'
_computing_data_collection 'Collect (Nonius BV, 1997-2000)'
_computing_data_reduction 'HKL Denzo and Scalepack'
_computing_molecular_graphics 'Ortep-3 for Windows (Farrugia, 1997)'
_computing_publication_material 'WinGX publication routines (Farrugia, 1999)'
_computing_structure_refinement 'SHELXL-97 (Sheldrick, 1997)'
_computing_structure_solution 'SHELXS-86 (Sheldrick, 1986)'
_diffrn_ambient_temperature 293(2)
_diffrn_detector_area_resol_mean 9
_diffrn_measured_fraction_theta_full 0.992
_diffrn_measured_fraction_theta_max 0.992
_diffrn_measurement_device_type KappaCCD
_diffrn_measurement_method 'CCD rotation images, thick slices'
_diffrn_radiation_monochromator graphite
_diffrn_radiation_source 'fine-focus sealed tube'
_diffrn_radiation_type MoK\a
_diffrn_radiation_wavelength 0.71073
_diffrn_reflns_av_R_equivalents 0.0765
_diffrn_reflns_av_sigmaI/netI 0.1000
_diffrn_reflns_limit_h_max 11
_diffrn_reflns_limit_h_min -11
_diffrn_reflns_limit_k_max 16
_diffrn_reflns_limit_k_min -16
_diffrn_reflns_limit_l_max 17
_diffrn_reflns_limit_l_min -16
_diffrn_reflns_number 19452
_diffrn_reflns_theta_full 25.07
_diffrn_reflns_theta_max 25.07
_diffrn_reflns_theta_min 2.07
_exptl_absorpt_coefficient_mu 0.199
_exptl_absorpt_correction_T_max 1.025
_exptl_absorpt_correction_T_min 0.8962
_exptl_absorpt_correction_type multi-scan
_exptl_absorpt_process_details
;
?
;
_exptl_crystal_colour colorless
_exptl_crystal_density_diffrn 1.287
_exptl_crystal_density_method 'not measured'
_exptl_crystal_description prism
_exptl_crystal_F_000 760
_exptl_crystal_size_max 0.32
_exptl_crystal_size_mid 0.2
_exptl_crystal_size_min 0.06
_refine_diff_density_max 1.359
_refine_diff_density_min -0.496
_refine_diff_density_rms 0.112
_refine_ls_extinction_method none
_refine_ls_goodness_of_fit_ref 1.022
_refine_ls_hydrogen_treatment fixed
_refine_ls_matrix_type full
_refine_ls_number_parameters 433
_refine_ls_number_reflns 6422
_refine_ls_number_restraints 0
_refine_ls_restrained_S_all 1.022
_refine_ls_R_factor_all 0.1596
_refine_ls_R_factor_gt 0.0982
_refine_ls_shift/su_max 0.002
_refine_ls_shift/su_mean 0.000
_refine_ls_structure_factor_coef Fsqd
_refine_ls_weighting_details 'calc w=1/[\s^2^(Fo^2^)+(0.1692P)^2^+1.5991P] where P=(Fo^2^+2Fc^2^)/3'
_refine_ls_weighting_scheme calc
_refine_ls_wR_factor_gt 0.2531
_refine_ls_wR_factor_ref 0.2953
_reflns_number_gt 3724
_reflns_number_total 6422
_reflns_threshold_expression >2sigma(I)
_cod_data_source_file c3ob27352k.txt
_cod_data_source_block 10258b
_cod_original_cell_volume 1824.01(12)
_cod_database_code 7152871

loop_
_symmetry_equiv_pos_as_xyz
'x, y, z'
'-x, -y, -z'

loop_
_atom_site_label
_atom_site_type_symbol
_atom_site_fract_x
_atom_site_fract_y
_atom_site_fract_z
_atom_site_U_iso_or_equiv
_atom_site_adp_type
_atom_site_occupancy
_atom_site_symmetry_multiplicity
_atom_site_calc_flag
_atom_site_refinement_flags
C1 C 0.3810(6) -1.6146(4) 0.2725(4) 0.0388(14) Uani 1 1 d .
C2 C 0.3800(6) -1.5758(5) 0.1676(5) 0.0483(16) Uani 1 1 d .
H2 H 0.3890 -1.5048 0.1284 0.058 Uiso 1 1 calc R
C3 C 0.3655(7) -1.6429(6) 0.1207(5) 0.0566(18) Uani 1 1 d .
H3 H 0.3658 -1.6167 0.0497 0.068 Uiso 1 1 calc R
C4 C 0.3505(6) -1.7499(5) 0.1792(6) 0.0525(17) Uani 1 1 d .
C5 C 0.3339(9) -1.8235(6) 0.1290(7) 0.080(2) Uani 1 1 d .
H5A H 0.3242 -1.8932 0.1807 0.121 Uiso 1 1 calc R
H5B H 0.4127 -1.8156 0.0787 0.121 Uiso 1 1 calc R
H5C H 0.2544 -1.8087 0.0956 0.121 Uiso 1 1 calc R
C6 C 0.3503(6) -1.7864(5) 0.2841(5) 0.0514(17) Uani 1 1 d .
H6 H 0.3400 -1.8573 0.3238 0.062 Uiso 1 1 calc R
C7 C 0.3652(6) -1.7205(4) 0.3317(5) 0.0429(14) Uani 1 1 d .
H7 H 0.3645 -1.7466 0.4027 0.051 Uiso 1 1 calc R
C8 C 0.1434(6) -1.5437(4) 0.3886(5) 0.0453(15) Uani 1 1 d .
H8A H 0.1440 -1.5696 0.4625 0.054 Uiso 1 1 calc R
H8B H 0.1344 -1.6014 0.3695 0.054 Uiso 1 1 calc R
C9 C 0.0324(6) -1.4701(5) 0.3556(5) 0.0477(16) Uani 1 1 d .
H9A H 0.0134 -1.4612 0.2880 0.057 Uiso 1 1 calc R
H9B H -0.0507 -1.4945 0.4049 0.057 Uiso 1 1 calc R
C10 C 0.0913(6) -1.3712(4) 0.3529(5) 0.0421(14) Uani 1 1 d .
H10A H 0.0778 -1.3719 0.4216 0.051 Uiso 1 1 calc R
H10B H 0.0479 -1.3125 0.3077 0.051 Uiso 1 1 calc R
C11 C 0.2450(5) -1.3643(4) 0.3118(4) 0.0343(13) Uani 1 1 d .
C12 C 0.3353(6) -1.3277(4) 0.3705(4) 0.0362(13) Uani 1 1 d .
H12 H 0.4294 -1.3401 0.3495 0.043 Uiso 1 1 calc R
C13 C 0.3304(6) -1.2146(4) 0.3451(5) 0.0425(14) Uani 1 1 d .
H13 H 0.3978 -1.1974 0.3805 0.051 Uiso 1 1 calc R
C14 C 0.3732(6) -1.1512(5) 0.2297(5) 0.0498(16) Uani 1 1 d .
H14A H 0.4682 -1.1612 0.2116 0.060 Uiso 1 1 calc R
H14B H 0.3659 -1.0787 0.2157 0.060 Uiso 1 1 calc R
C15 C 0.2905(6) -1.1774(4) 0.1601(4) 0.0429(15) Uani 1 1 d .
C16 C 0.1507(7) -1.1312(5) 0.1570(6) 0.065(2) Uani 1 1 d .
H16A H 0.1014 -1.1506 0.1138 0.097 Uiso 1 1 calc R
H16B H 0.1628 -1.0572 0.1297 0.097 Uiso 1 1 calc R
H16C H 0.1005 -1.1568 0.2257 0.097 Uiso 1 1 calc R
C17 C 0.3689(8) -1.1313(6) 0.0508(5) 0.072(2) Uani 1 1 d .
H17A H 0.4563 -1.1600 0.0504 0.108 Uiso 1 1 calc R
H17B H 0.3812 -1.0577 0.0275 0.108 Uiso 1 1 calc R
H17C H 0.3189 -1.1470 0.0057 0.108 Uiso 1 1 calc R
C18 C 0.2811(6) -1.2971(4) 0.1951(4) 0.0379(13) Uani 1 1 d .
H18A H 0.2135 -1.3139 0.1605 0.046 Uiso 1 1 calc R
H18B H 0.3680 -1.3168 0.1708 0.046 Uiso 1 1 calc R
C19 C 0.7093(6) -1.1234(4) 0.2803(4) 0.0373(13) Uani 1 1 d .
C20 C 0.7001(6) -1.2282(4) 0.3384(5) 0.0410(14) Uani 1 1 d .
H20 H 0.6700 -1.2542 0.4091 0.049 Uiso 1 1 calc R
C21 C 0.7357(6) -1.2953(5) 0.2918(5) 0.0476(16) Uani 1 1 d .
H21 H 0.7298 -1.3661 0.3319 0.057 Uiso 1 1 calc R
C22 C 0.7795(6) -1.2589(5) 0.1871(5) 0.0463(15) Uani 1 1 d .
C23 C 0.8170(9) -1.3301(6) 0.1352(6) 0.074(2) Uani 1 1 d .
H23A H 0.8457 -1.2903 0.0627 0.111 Uiso 1 1 calc R
H23B H 0.7394 -1.3753 0.1449 0.111 Uiso 1 1 calc R
H23C H 0.8899 -1.3704 0.1648 0.111 Uiso 1 1 calc R
C24 C 0.7897(7) -1.1514(5) 0.1300(5) 0.0515(16) Uani 1 1 d .
H24 H 0.8190 -1.1250 0.0592 0.062 Uiso 1 1 calc R
C25 C 0.7581(7) -1.0847(5) 0.1750(5) 0.0476(15) Uani 1 1 d .
H25 H 0.7690 -1.0138 0.1358 0.057 Uiso 1 1 calc R
C26 C 0.9050(6) -1.0456(4) 0.3881(5) 0.0468(16) Uani 1 1 d .
H26A H 0.9228 -1.1027 0.3682 0.056 Uiso 1 1 calc R
H26B H 0.8761 -1.0724 0.4622 0.056 Uiso 1 1 calc R
C27 C 1.0272(6) -0.9701(5) 0.3542(5) 0.0483(16) Uani 1 1 d .
H27A H 1.0742 -0.9620 0.2871 0.058 Uiso 1 1 calc R
H27B H 1.0903 -0.9926 0.4038 0.058 Uiso 1 1 calc R
C28 C 0.9673(6) -0.8699(4) 0.3492(5) 0.0426(15) Uani 1 1 d .
H28A H 1.0277 -0.8110 0.3025 0.051 Uiso 1 1 calc R
H28B H 0.9534 -0.8687 0.4171 0.051 Uiso 1 1 calc R
C29 C 0.8296(5) -0.8668(4) 0.3093(4) 0.0350(13) Uani 1 1 d .
C30 C 0.7156(6) -0.8301(4) 0.3667(4) 0.0352(13) Uani 1 1 d .
H30 H 0.6296 -0.8439 0.3470 0.042 Uiso 1 1 calc R
C31 C 0.7308(6) -0.7152(4) 0.3406(5) 0.0397(14) Uani 1 1 d .
H31 H 0.6497 -0.6974 0.3760 0.048 Uiso 1 1 calc R
C32 C 0.7324(6) -0.6563(4) 0.2250(5) 0.0463(15) Uani 1 1 d .
H32A H 0.7447 -0.5830 0.2081 0.056 Uiso 1 1 calc R
H32B H 0.6441 -0.6683 0.2089 0.056 Uiso 1 1 calc R
C33 C 0.8422(6) -0.6839(4) 0.1550(4) 0.0418(14) Uani 1 1 d .
C34 C 0.9837(7) -0.6342(5) 0.1485(6) 0.0609(19) Uani 1 1 d .
H34A H 0.9787 -0.5608 0.1256 0.091 Uiso 1 1 calc R
H34B H 1.0485 -0.6486 0.1005 0.091 Uiso 1 1 calc R
H34C H 1.0117 -0.6623 0.2155 0.091 Uiso 1 1 calc R
C35 C 0.8064(8) -0.6404(5) 0.0447(5) 0.063(2) Uani 1 1 d .
H35A H 0.8070 -0.5664 0.0185 0.094 Uiso 1 1 calc R
H35B H 0.7176 -0.6680 0.0459 0.094 Uiso 1 1 calc R
H35C H 0.8723 -0.6597 0.0009 0.094 Uiso 1 1 calc R
C36 C 0.8382(6) -0.8022(4) 0.1925(4) 0.0389(14) Uani 1 1 d .
H36A H 0.9192 -0.8195 0.1579 0.047 Uiso 1 1 calc R
H36B H 0.7605 -0.8236 0.1699 0.047 Uiso 1 1 calc R
N1 N 0.2661(4) -1.4756(3) 0.3294(4) 0.0365(11) Uani 1 1 d .
N2 N 0.8041(5) -0.9795(3) 0.3309(4) 0.0387(12) Uani 1 1 d .
O1 O 0.4348(5) -1.5894(3) 0.4330(3) 0.0543(12) Uani 1 1 d .
O2 O 0.5126(4) -1.4510(3) 0.2628(4) 0.0525(12) Uani 1 1 d .
O3 O 0.3010(4) -1.3898(3) 0.4798(3) 0.0484(11) Uani 1 1 d .
H3' H 0.2839 -1.3521 0.5102 0.073 Uiso 1 1 calc R
O4 O 0.2018(4) -1.1870(3) 0.3812(4) 0.0565(12) Uani 1 1 d .
H4' H 0.1492 -1.2385 0.4092 0.085 Uiso 1 1 calc R
O5 O 0.5798(4) -0.9600(3) 0.2695(3) 0.0502(11) Uani 1 1 d .
O6 O 0.5957(4) -1.0959(3) 0.4399(3) 0.0562(12) Uani 1 1 d .
O7 O 0.7084(4) -0.8886(3) 0.4768(3) 0.0475(11) Uani 1 1 d .
H7' H 0.6462 -0.8692 0.5074 0.071 Uiso 1 1 calc R
O8 O 0.8455(4) -0.6850(3) 0.3722(3) 0.0532(11) Uani 1 1 d .
H8' H 0.8419 -0.7169 0.4348 0.080 Uiso 1 1 calc R
S1 S 0.40869(14) -1.52862(11) 0.33001(12) 0.0395(4) Uani 1 1 d .
S2 S 0.66008(14) -1.03539(11) 0.33528(12) 0.0392(4) Uani 1 1 d .

loop_
_atom_site_aniso_label
_atom_site_aniso_U_11
_atom_site_aniso_U_22
_atom_site_aniso_U_33
_atom_site_aniso_U_23
_atom_site_aniso_U_13
_atom_site_aniso_U_12
C1 0.038(3) 0.038(3) 0.043(3) -0.019(3) -0.007(3) 0.013(2)
C2 0.055(4) 0.040(4) 0.049(4) -0.016(3) -0.013(3) 0.005(3)
C3 0.060(4) 0.070(5) 0.050(4) -0.033(4) -0.018(3) 0.021(4)
C4 0.042(4) 0.063(5) 0.070(5) -0.043(4) -0.015(3) 0.013(3)
C5 0.084(6) 0.081(6) 0.111(7) -0.073(5) -0.023(5) 0.014(4)
C6 0.047(4) 0.042(4) 0.070(5) -0.027(4) -0.011(3) 0.007(3)
C7 0.046(4) 0.040(4) 0.046(4) -0.020(3) -0.010(3) 0.004(3)
C8 0.040(3) 0.035(3) 0.060(4) -0.020(3) -0.003(3) 0.000(3)
C9 0.036(3) 0.045(4) 0.062(4) -0.023(3) -0.003(3) -0.003(3)
C10 0.032(3) 0.040(3) 0.051(4) -0.018(3) -0.002(3) 0.007(2)
C11 0.033(3) 0.035(3) 0.037(3) -0.017(3) -0.002(2) 0.005(2)
C12 0.035(3) 0.037(3) 0.040(3) -0.019(3) -0.004(2) 0.010(2)
C13 0.039(3) 0.043(4) 0.057(4) -0.032(3) -0.010(3) 0.006(3)
C14 0.051(4) 0.031(3) 0.062(4) -0.013(3) -0.008(3) -0.002(3)
C15 0.047(4) 0.038(4) 0.037(3) -0.009(3) -0.007(3) 0.000(3)
C16 0.066(5) 0.049(4) 0.075(5) -0.015(4) -0.029(4) 0.017(3)
C17 0.078(5) 0.063(5) 0.054(4) -0.004(4) -0.002(4) -0.008(4)
C18 0.041(3) 0.039(3) 0.035(3) -0.016(3) -0.007(3) 0.000(3)
C19 0.039(3) 0.032(3) 0.046(3) -0.018(3) -0.016(3) 0.002(2)
C20 0.046(3) 0.033(3) 0.042(3) -0.013(3) -0.009(3) 0.003(3)
C21 0.048(4) 0.036(3) 0.063(4) -0.022(3) -0.016(3) 0.008(3)
C22 0.041(3) 0.048(4) 0.064(4) -0.037(4) -0.013(3) 0.007(3)
C23 0.080(5) 0.082(6) 0.091(6) -0.065(5) -0.020(5) 0.018(4)
C24 0.057(4) 0.051(4) 0.048(4) -0.021(3) -0.011(3) 0.004(3)
C25 0.056(4) 0.039(4) 0.051(4) -0.019(3) -0.016(3) 0.004(3)
C26 0.052(4) 0.033(3) 0.062(4) -0.020(3) -0.026(3) 0.016(3)
C27 0.041(3) 0.048(4) 0.063(4) -0.025(3) -0.020(3) 0.012(3)
C28 0.038(3) 0.041(3) 0.053(4) -0.021(3) -0.014(3) 0.004(3)
C29 0.035(3) 0.031(3) 0.040(3) -0.016(3) -0.004(2) 0.004(2)
C30 0.038(3) 0.034(3) 0.036(3) -0.016(3) -0.007(2) 0.003(2)
C31 0.038(3) 0.040(3) 0.052(4) -0.031(3) -0.003(3) 0.001(3)
C32 0.048(4) 0.034(3) 0.057(4) -0.019(3) -0.010(3) 0.003(3)
C33 0.045(3) 0.032(3) 0.042(3) -0.009(3) -0.005(3) 0.001(3)
C34 0.052(4) 0.045(4) 0.071(5) -0.015(4) 0.008(4) -0.007(3)
C35 0.078(5) 0.049(4) 0.044(4) -0.001(3) -0.013(4) 0.008(4)
C36 0.039(3) 0.043(4) 0.037(3) -0.019(3) -0.004(3) 0.002(3)
N1 0.029(2) 0.027(3) 0.051(3) -0.016(2) 0.001(2) 0.0008(19)
N2 0.041(3) 0.029(3) 0.051(3) -0.017(2) -0.022(2) 0.001(2)
O1 0.065(3) 0.057(3) 0.053(3) -0.029(2) -0.027(2) 0.018(2)
O2 0.032(2) 0.046(3) 0.081(3) -0.033(2) 0.008(2) -0.0002(18)
O3 0.057(3) 0.055(3) 0.038(2) -0.023(2) -0.007(2) 0.013(2)
O4 0.051(3) 0.056(3) 0.077(3) -0.042(3) -0.011(2) 0.016(2)
O5 0.044(2) 0.039(2) 0.078(3) -0.028(2) -0.033(2) 0.0146(19)
O6 0.059(3) 0.050(3) 0.057(3) -0.024(2) 0.006(2) -0.003(2)
O7 0.052(3) 0.053(3) 0.037(2) -0.021(2) -0.0014(19) -0.002(2)
O8 0.054(3) 0.055(3) 0.063(3) -0.036(2) -0.012(2) -0.002(2)
S1 0.0346(8) 0.0385(9) 0.0522(9) -0.0252(7) -0.0076(7) 0.0076(6)
S2 0.0356(8) 0.0349(8) 0.0526(9) -0.0224(7) -0.0100(7) 0.0035(6)

loop_
_atom_type_symbol
_atom_type_description
_atom_type_scat_dispersion_real
_atom_type_scat_dispersion_imag
_atom_type_scat_source
C C 0.0033 0.0016 'International Tables Vol C Tables 4.2.6.8 and 6.1.1.4'
H H 0.0000 0.0000 'International Tables Vol C Tables 4.2.6.8 and 6.1.1.4'
N N 0.0061 0.0033 'International Tables Vol C Tables 4.2.6.8 and 6.1.1.4'
O O 0.0106 0.0060 'International Tables Vol C Tables 4.2.6.8 and 6.1.1.4'
S S 0.1246 0.1234 'International Tables Vol C Tables 4.2.6.8 and 6.1.1.4'

loop_
_geom_angle_atom_site_label_1
_geom_angle_atom_site_label_2
_geom_angle_atom_site_label_3
_geom_angle
C2 C1 C7 120.4(6)
C2 C1 S1 119.2(5)
C7 C1 S1 120.4(4)
C1 C2 C3 119.7(6)
C1 C2 H2 120.2
C3 C2 H2 120.2
C2 C3 C4 120.6(6)
C2 C3 H3 119.7
C4 C3 H3 119.7
C6 C4 C3 118.4(6)
C6 C4 C5 120.6(7)
C3 C4 C5 121.0(7)
C4 C5 H5A 109.5
C4 C5 H5B 109.5
H5A C5 H5B 109.5
C4 C5 H5C 109.5
H5A C5 H5C 109.5
H5B C5 H5C 109.5
C7 C6 C4 121.6(6)
C7 C6 H6 119.2
C4 C6 H6 119.2
C6 C7 C1 119.3(6)
C6 C7 H7 120.3
C1 C7 H7 120.3
N1 C8 C9 101.1(4)
N1 C8 H8A 111.5
C9 C8 H8A 111.5
N1 C8 H8B 111.5
C9 C8 H8B 111.5
H8A C8 H8B 109.4
C10 C9 C8 103.2(5)
C10 C9 H9A 111.1
C8 C9 H9A 111.1
C10 C9 H9B 111.1
C8 C9 H9B 111.1
H9A C9 H9B 109.1
C9 C10 C11 106.4(5)
C9 C10 H10A 110.4
C11 C10 H10A 110.4
C9 C10 H10B 110.4
C11 C10 H10B 110.4
H10A C10 H10B 108.6
N1 C11 C12 111.3(4)
N1 C11 C18 108.1(4)
C12 C11 C18 109.4(4)
N1 C11 C10 101.0(4)
C12 C11 C10 113.4(5)
C18 C11 C10 113.4(5)
O3 C12 C13 112.2(5)
O3 C12 C11 109.6(4)
C13 C12 C11 113.1(5)
O3 C12 H12 107.2
C13 C12 H12 107.2
C11 C12 H12 107.2
O4 C13 C12 113.3(5)
O4 C13 C14 111.4(5)
C12 C13 C14 110.7(5)
O4 C13 H13 107.0
C12 C13 H13 107.0
C14 C13 H13 107.0
C13 C14 C15 114.9(5)
C13 C14 H14A 108.5
C15 C14 H14A 108.5
C13 C14 H14B 108.5
C15 C14 H14B 108.5
H14A C14 H14B 107.5
C17 C15 C14 108.0(5)
C17 C15 C16 107.8(5)
C14 C15 C16 112.1(6)
C17 C15 C18 106.8(5)
C14 C15 C18 108.8(5)
C16 C15 C18 113.1(5)
C15 C16 H16A 109.5
C15 C16 H16B 109.5
H16A C16 H16B 109.5
C15 C16 H16C 109.5
H16A C16 H16C 109.5
H16B C16 H16C 109.5
C15 C17 H17A 109.5
C15 C17 H17B 109.5
H17A C17 H17B 109.5
C15 C17 H17C 109.5
H17A C17 H17C 109.5
H17B C17 H17C 109.5
C11 C18 C15 117.3(5)
C11 C18 H18A 108.0
C15 C18 H18A 108.0
C11 C18 H18B 108.0
C15 C18 H18B 108.0
H18A C18 H18B 107.2
C20 C19 C25 119.7(6)
C20 C19 S2 121.8(5)
C25 C19 S2 118.5(4)
C19 C20 C21 120.2(6)
C19 C20 H20 119.9
C21 C20 H20 119.9
C22 C21 C20 121.1(6)
C22 C21 H21 119.5
C20 C21 H21 119.5
C21 C22 C24 117.5(6)
C21 C22 C23 121.9(6)
C24 C22 C23 120.7(6)
C22 C23 H23A 109.5
C22 C23 H23B 109.5
H23A C23 H23B 109.5
C22 C23 H23C 109.5
H23A C23 H23C 109.5
H23B C23 H23C 109.5
C25 C24 C22 122.1(6)
C25 C24 H24 119.0
C22 C24 H24 119.0
C24 C25 C19 119.5(6)
C24 C25 H25 120.3
C19 C25 H25 120.3
N2 C26 C27 101.1(4)
N2 C26 H26A 111.6
C27 C26 H26A 111.6
N2 C26 H26B 111.6
C27 C26 H26B 111.6
H26A C26 H26B 109.4
C26 C27 C28 103.9(5)
C26 C27 H27A 111.0
C28 C27 H27A 111.0
C26 C27 H27B 111.0
C28 C27 H27B 111.0
H27A C27 H27B 109.0
C27 C28 C29 106.1(5)
C27 C28 H28A 110.5
C29 C28 H28A 110.5
C27 C28 H28B 110.5
C29 C28 H28B 110.5
H28A C28 H28B 108.7
N2 C29 C30 111.3(4)
N2 C29 C36 108.6(4)
C30 C29 C36 109.1(4)
N2 C29 C28 100.6(4)
C30 C29 C28 113.3(5)
C36 C29 C28 113.5(5)
O7 C30 C31 109.9(4)
O7 C30 C29 109.7(4)
C31 C30 C29 113.2(5)
O7 C30 H30 107.9
C31 C30 H30 107.9
C29 C30 H30 107.9
O8 C31 C32 111.0(5)
O8 C31 C30 114.3(5)
C32 C31 C30 108.4(5)
O8 C31 H31 107.6
C32 C31 H31 107.6
C30 C31 H31 107.6
C31 C32 C33 115.8(5)
C31 C32 H32A 108.3
C33 C32 H32A 108.3
C31 C32 H32B 108.3
C33 C32 H32B 108.3
H32A C32 H32B 107.4
C32 C33 C36 108.7(5)
C32 C33 C35 108.8(5)
C36 C33 C35 106.7(5)
C32 C33 C34 111.5(5)
C36 C33 C34 113.8(5)
C35 C33 C34 107.0(5)
C33 C34 H34A 109.5
C33 C34 H34B 109.5
H34A C34 H34B 109.5
C33 C34 H34C 109.5
H34A C34 H34C 109.5
H34B C34 H34C 109.5
C33 C35 H35A 109.5
C33 C35 H35B 109.5
H35A C35 H35B 109.5
C33 C35 H35C 109.5
H35A C35 H35C 109.5
H35B C35 H35C 109.5
C33 C36 C29 117.4(5)
C33 C36 H36A 108.0
C29 C36 H36A 108.0
C33 C36 H36B 108.0
C29 C36 H36B 108.0
H36A C36 H36B 107.2
C8 N1 C11 111.5(4)
C8 N1 S1 117.4(3)
C11 N1 S1 126.9(3)
C26 N2 C29 112.9(4)
C26 N2 S2 117.1(4)
C29 N2 S2 126.1(4)
C12 O3 H3' 109.5
C13 O4 H4' 109.5
C30 O7 H7' 109.5
C31 O8 H8' 109.5
O1 S1 O2 116.8(3)
O1 S1 N1 112.2(3)
O2 S1 N1 108.6(2)
O1 S1 C1 107.5(3)
O2 S1 C1 108.5(3)
N1 S1 C1 102.3(3)
O5 S2 O6 116.5(3)
O5 S2 N2 108.8(2)
O6 S2 N2 112.3(3)
O5 S2 C19 109.1(3)
O6 S2 C19 106.7(3)
N2 S2 C19 102.5(3)

loop_
_geom_bond_atom_site_label_1
_geom_bond_atom_site_label_2
_geom_bond_distance
C1 C2 1.377(8)
C1 C7 1.389(8)
C1 S1 1.764(6)
C2 C3 1.387(9)
C2 H2 0.9300
C3 C4 1.400(9)
C3 H3 0.9300
C4 C6 1.377(9)
C4 C5 1.508(9)
C5 H5A 0.9600
C5 H5B 0.9600
C5 H5C 0.9600
C6 C7 1.379(8)
C6 H6 0.9300
C7 H7 0.9300
C8 N1 1.478(7)
C8 C9 1.509(8)
C8 H8A 0.9700
C8 H8B 0.9700
C9 C10 1.503(8)
C9 H9A 0.9700
C9 H9B 0.9700
C10 C11 1.548(8)
C10 H10A 0.9700
C10 H10B 0.9700
C11 N1 1.513(7)
C11 C12 1.531(8)
C11 C18 1.541(7)
C12 O3 1.441(6)
C12 C13 1.496(8)
C12 H12 0.9800
C13 O4 1.427(7)
C13 C14 1.524(8)
C13 H13 0.9800
C14 C15 1.527(9)
C14 H14A 0.9700
C14 H14B 0.9700
C15 C17 1.521(8)
C15 C16 1.536(9)
C15 C18 1.561(8)
C16 H16A 0.9600
C16 H16B 0.9600
C16 H16C 0.9600
C17 H17A 0.9600
C17 H17B 0.9600
C17 H17C 0.9600
C18 H18A 0.9700
C18 H18B 0.9700
C19 C20 1.373(8)
C19 C25 1.392(8)
C19 S2 1.762(6)
C20 C21 1.387(8)
C20 H20 0.9300
C21 C22 1.377(9)
C21 H21 0.9300
C22 C24 1.403(9)
C22 C23 1.497(9)
C23 H23A 0.9600
C23 H23B 0.9600
C23 H23C 0.9600
C24 C25 1.358(9)
C24 H24 0.9300
C25 H25 0.9300
C26 N2 1.472(7)
C26 C27 1.507(8)
C26 H26A 0.9700
C26 H26B 0.9700
C27 C28 1.520(8)
C27 H27A 0.9700
C27 H27B 0.9700
C28 C29 1.549(8)
C28 H28A 0.9700
C28 H28B 0.9700
C29 N2 1.513(7)
C29 C30 1.522(8)
C29 C36 1.539(7)
C30 O7 1.446(6)
C30 C31 1.519(7)
C30 H30 0.9800
C31 O8 1.410(7)
C31 C32 1.521(8)
C31 H31 0.9800
C32 C33 1.537(8)
C32 H32A 0.9700
C32 H32B 0.9700
C33 C36 1.540(8)
C33 C35 1.540(8)
C33 C34 1.546(9)
C34 H34A 0.9600
C34 H34B 0.9600
C34 H34C 0.9600
C35 H35A 0.9600
C35 H35B 0.9600
C35 H35C 0.9600
C36 H36A 0.9700
C36 H36B 0.9700
N1 S1 1.605(4)
N2 S2 1.616(5)
O1 S1 1.437(4)
O2 S1 1.438(4)
O3 H3' 0.8200
O4 H4' 0.8200
O5 S2 1.437(4)
O6 S2 1.443(4)
O7 H7' 0.8200
O8 H8' 0.8200
